data_2016261
loop_
_publ_author_name
'Collins, Sibrina N.'
'Krause, Jeanette A.'
'Regis, Morrisa'
'Ball, P. J.'
'Connick, William B.'

_publ_section_title
;
 Self-assembly of a one-dimensional iron(II) coordination polymer with
 <i>p</i>-phenylenebis(picolinaldimine)
;
_journal_coeditor_code GZ3097
_journal_issue 11
_journal_name_full 'Acta Crystallographica Section C'
_journal_page_first m528
_journal_page_last m530
_journal_paper_doi 10.1107/S0108270107040796
_journal_volume 63
_journal_year 2007
_chemical_formula_iupac '[Fe Cl2 (C18 H14 N4)], 2C H4 O'
_chemical_formula_moiety 'C18 H14 Cl2 Fe N4, 2(C H4 O)'
_chemical_formula_sum 'C20 H22 Cl2 Fe N4 O2'
_chemical_formula_weight 477.17
_chemical_name_systematic
;
catena-Poly[[[dichloridoiron(II)]-\m-N,N'-bis(2-pyridylmethylene)benzene-\
1,4-diamine] methanol solvate]
;
_space_group_IT_number 15
_symmetry_cell_setting monoclinic
_symmetry_space_group_name_Hall '-C 2yc'
_symmetry_space_group_name_H-M 'C 1 2/c 1'
_atom_sites_solution_hydrogens geom
_atom_sites_solution_primary direct
_atom_sites_solution_secondary difmap
_audit_creation_method SHELXL-97
_cell_angle_alpha 90.00
_cell_angle_beta 128.152(3)
_cell_angle_gamma 90.00
_cell_formula_units_Z 4
_cell_length_a 20.646(3)
_cell_length_b 9.3893(13)
_cell_length_c 13.4869(19)
_cell_measurement_reflns_used 3685
_cell_measurement_temperature 173(2)
_cell_measurement_theta_max 30.76
_cell_measurement_theta_min 2.74
_cell_volume 2055.9(5)
_computing_cell_refinement 'SAINT (Bruker, 2003)'
_computing_data_collection 'APEX2 (Bruker, 2004)'
_computing_data_reduction SAINT
_computing_molecular_graphics 'SHELXTL and DIAMOND (Brandenburg, 2007)'
_computing_publication_material SHELXTL
_computing_structure_refinement SHELXTL
_computing_structure_solution 'SHELXTL (Sheldrick, 2003)'
_diffrn_ambient_temperature 173(2)
_diffrn_detector_area_resol_mean 0.75
_diffrn_measured_fraction_theta_full 0.999
_diffrn_measured_fraction_theta_max 0.999
_diffrn_measurement_device_type 'Bruker Platinum 200'
_diffrn_measurement_method \w
_diffrn_radiation_monochromator 'Si-<111> channel cut crystal'
_diffrn_radiation_source synchrotron
_diffrn_radiation_type synchrotron
_diffrn_radiation_wavelength 0.77500
_diffrn_reflns_av_R_equivalents 0.0596
_diffrn_reflns_av_sigmaI/netI 0.0385
_diffrn_reflns_limit_h_max 27
_diffrn_reflns_limit_h_min -27
_diffrn_reflns_limit_k_max 12
_diffrn_reflns_limit_k_min -12
_diffrn_reflns_limit_l_max 17
_diffrn_reflns_limit_l_min -17
_diffrn_reflns_number 14014
_diffrn_reflns_theta_full 31.10
_diffrn_reflns_theta_max 31.10
_diffrn_reflns_theta_min 2.73
_diffrn_standards_decay_% 0
_diffrn_standards_interval_count 0
_diffrn_standards_interval_time 0
_diffrn_standards_number 0
_exptl_absorpt_coefficient_mu 1.283
_exptl_absorpt_correction_T_max 0.9873
_exptl_absorpt_correction_T_min 0.9565
_exptl_absorpt_correction_type multi-scan
_exptl_absorpt_process_details '(SADABS; Blessing, 1995)'
_exptl_crystal_colour 'dark red'
_exptl_crystal_density_diffrn 1.542
_exptl_crystal_density_method 'not measured'
_exptl_crystal_description plate
_exptl_crystal_F_000 984
_exptl_crystal_size_max 0.04
_exptl_crystal_size_mid 0.03
_exptl_crystal_size_min 0.01
_refine_diff_density_max 0.460
_refine_diff_density_min -0.765
_refine_ls_extinction_method none
_refine_ls_goodness_of_fit_ref 1.048
_refine_ls_hydrogen_treatment constr
_refine_ls_matrix_type full
_refine_ls_number_parameters 131
_refine_ls_number_reflns 2546
_refine_ls_number_restraints 2
_refine_ls_restrained_S_all 1.156
_refine_ls_R_factor_all 0.0569
_refine_ls_R_factor_gt 0.0448
_refine_ls_shift/su_max 0.001
_refine_ls_shift/su_mean 0.000
_refine_ls_structure_factor_coef Fsqd
_refine_ls_weighting_details 'calc w=1/[\s^2^(Fo^2^)+(0.0673P)^2^+3.4071P] where P=(Fo^2^+2Fc^2^)/3'
_refine_ls_weighting_scheme calc
_refine_ls_wR_factor_gt 0.1189
_refine_ls_wR_factor_ref 0.1260
_reflns_number_gt 2096
_reflns_number_total 2546
_reflns_threshold_expression >2\s(I)
_cod_data_source_file gz3097.cif
_cod_data_source_block I
_cod_original_sg_symbol_H-M 'C 2/c'
_cod_database_code 2016261
_cod_database_fobs_code 2016261

loop_
_symmetry_equiv_pos_as_xyz
'x, y, z'
'-x, y, -z+1/2'
'x+1/2, y+1/2, z'
'-x+1/2, y+1/2, -z+1/2'
'-x, -y, -z'
'x, -y, z-1/2'
'-x+1/2, -y+1/2, -z'
'x+1/2, -y+1/2, z-1/2'

loop_
_atom_site_type_symbol
_atom_site_label
_atom_site_fract_x
_atom_site_fract_y
_atom_site_fract_z
_atom_site_U_iso_or_equiv
_atom_site_adp_type
_atom_site_calc_flag
_atom_site_refinement_flags
_atom_site_occupancy
_atom_site_disorder_assembly
_atom_site_disorder_group
Fe Fe1 0.0000 0.18136(6) 0.2500 0.02424(18) Uani d S 1 . .
Cl Cl1 0.05342(5) 0.01125(8) 0.18386(7) 0.0359(2) Uani d . 1 . .
N N1 0.11058(14) 0.2288(3) 0.4396(2) 0.0256(5) Uani d . 1 . .
N N2 0.06189(14) 0.3638(3) 0.2290(2) 0.0256(5) Uani d . 1 . .
C C1 0.13654(18) 0.1586(3) 0.5444(3) 0.0317(6) Uani d . 1 . .
H H1 0.1060 0.0783 0.5376 0.038 Uiso calc R 1 . .
C C2 0.2065(2) 0.1986(4) 0.6629(3) 0.0384(7) Uani d . 1 . .
H H2 0.2236 0.1457 0.7355 0.046 Uiso calc R 1 . .
C C3 0.2509(2) 0.3155(4) 0.6744(3) 0.0390(7) Uani d . 1 . .
H H3 0.2989 0.3445 0.7547 0.047 Uiso calc R 1 . .
C C4 0.22415(18) 0.3903(3) 0.5662(3) 0.0335(6) Uani d . 1 . .
H H4 0.2533 0.4717 0.5711 0.040 Uiso calc R 1 . .
C C5 0.15458(17) 0.3440(3) 0.4519(3) 0.0270(5) Uani d . 1 . .
C C6 0.12394(18) 0.4161(3) 0.3333(3) 0.0303(6) Uani d . 1 . .
H H6 0.1499 0.5002 0.3342 0.036 Uiso calc R 1 . .
C C7 0.03157(16) 0.4355(3) 0.1139(2) 0.0269(5) Uani d . 1 . .
C C8 0.01959(18) 0.5820(3) 0.1012(3) 0.0299(6) Uani d . 1 . .
H H8 0.0326 0.6376 0.1703 0.036 Uiso calc R 1 . .
C C9 -0.01138(18) 0.6468(3) -0.0124(3) 0.0298(6) Uani d . 1 . .
H H9 -0.0189 0.7471 -0.0211 0.036 Uiso calc R 1 . .
O O10A 0.1566(5) -0.2242(7) 0.3795(6) 0.0837(15) Uiso d PD 0.714(11) A 1
O O10B 0.1192(11) -0.2584(17) 0.3628(12) 0.0837(15) Uiso d PD 0.286(11) A 2
H H10 0.1032 -0.2030 0.3089 0.126 Uiso d . 1 . .
C C10 0.1559(3) -0.2049(5) 0.4795(5) 0.0675(12) Uani d D 1 . .
H H10A 0.1488 -0.3051 0.4913 0.101 Uiso d P 0.71 A 3
H H10B 0.1068 -0.1446 0.4379 0.101 Uiso d P 0.71 A 3
H H10C 0.2106 -0.1632 0.5414 0.101 Uiso d P 0.71 A 3
H H10D 0.1573 -0.2724 0.5362 0.101 Uiso d P 0.29 A 4
H H10E 0.1247 -0.1283 0.4819 0.101 Uiso d P 0.29 A 4
H H10F 0.2121 -0.1670 0.5321 0.101 Uiso d P 0.29 A 4

loop_
_atom_site_aniso_label
_atom_site_aniso_U_11
_atom_site_aniso_U_22
_atom_site_aniso_U_33
_atom_site_aniso_U_12
_atom_site_aniso_U_13
_atom_site_aniso_U_23
Fe1 0.0293(3) 0.0264(3) 0.0177(3) 0.000 0.0148(2) 0.000
Cl1 0.0446(4) 0.0359(4) 0.0339(4) 0.0047(3) 0.0275(3) -0.0022(3)
N1 0.0301(11) 0.0286(11) 0.0213(10) 0.0000(9) 0.0175(9) 0.0003(9)
N2 0.0315(11) 0.0294(12) 0.0202(10) 0.0018(9) 0.0181(9) 0.0028(9)
C1 0.0361(14) 0.0342(15) 0.0250(13) 0.0001(11) 0.0189(12) 0.0037(11)
C2 0.0430(16) 0.0464(18) 0.0218(13) 0.0024(14) 0.0179(13) 0.0051(12)
C3 0.0353(15) 0.0479(19) 0.0219(13) -0.0012(13) 0.0116(12) -0.0025(12)
C4 0.0350(14) 0.0362(16) 0.0271(14) -0.0037(12) 0.0181(12) -0.0014(12)
C5 0.0307(13) 0.0285(13) 0.0237(12) 0.0019(10) 0.0177(11) 0.0003(10)
C6 0.0346(14) 0.0306(14) 0.0289(14) -0.0020(11) 0.0212(12) 0.0022(11)
C7 0.0307(13) 0.0326(14) 0.0216(12) -0.0018(11) 0.0182(11) 0.0040(10)
C8 0.0404(15) 0.0325(15) 0.0226(12) -0.0018(11) 0.0223(12) 0.0000(11)
C9 0.0399(15) 0.0292(14) 0.0257(13) 0.0007(11) 0.0230(12) 0.0030(11)
C10 0.078(3) 0.066(3) 0.065(3) 0.002(2) 0.047(3) 0.003(2)

loop_
_atom_type_symbol
_atom_type_description
_atom_type_scat_dispersion_real
_atom_type_scat_dispersion_imag
_atom_type_scat_source
C C -0.0020 0.0020 'International Tables Vol C Tables 4.2.6.8 and 6.1.1.4'
H H 0.0000 0.0000 'International Tables Vol C Tables 4.2.6.8 and 6.1.1.4'
N N -0.0031 0.0040 'International Tables Vol C Tables 4.2.6.8 and 6.1.1.4'
Cl Cl 0.1408 0.1896 'International Tables Vol C Tables 4.2.6.8 and 6.1.1.4'
Fe Fe 0.2064 0.9932 'International Tables Vol C Tables 4.2.6.8 and 6.1.1.4'
O O -0.0041 0.0074 'International Tables Vol C Tables 4.2.6.8 and 6.1.1.4'

loop_
_geom_angle_atom_site_label_1
_geom_angle_atom_site_label_2
_geom_angle_atom_site_label_3
_geom_angle_site_symmetry_1
_geom_angle_site_symmetry_3
_geom_angle
_geom_angle_publ_flag
N1 Fe1 N1 2 . 156.38(13) y
N1 Fe1 N2 . 2 87.79(8) y
N1 Fe1 N2 . . 74.21(8) y
N2 Fe1 N2 2 . 81.25(12) y
N1 Fe1 Cl1 . 2 95.08(6) y
N1 Fe1 Cl1 . . 100.57(6) y
N2 Fe1 Cl1 2 . 167.39(6) y
N2 Fe1 Cl1 . . 91.87(6) y
Cl1 Fe1 Cl1 2 . 96.73(4) y
C1 N1 C5 . . 117.7(2) ?
C1 N1 Fe1 . . 125.9(2) ?
C5 N1 Fe1 . . 116.36(17) ?
C6 N2 C7 . . 118.8(2) ?
C6 N2 Fe1 . . 114.44(18) ?
C7 N2 Fe1 . . 126.15(17) ?
N1 C1 C2 . . 122.5(3) ?
N1 C1 H1 . . 118.8 ?
C2 C1 H1 . . 118.8 ?
C3 C2 C1 . . 119.5(3) ?
C3 C2 H2 . . 120.3 ?
C1 C2 H2 . . 120.3 ?
C2 C3 C4 . . 118.7(3) ?
C2 C3 H3 . . 120.7 ?
C4 C3 H3 . . 120.7 ?
C5 C4 C3 . . 118.6(3) ?
C5 C4 H4 . . 120.7 ?
C3 C4 H4 . . 120.7 ?
N1 C5 C4 . . 123.1(3) ?
N1 C5 C6 . . 115.4(2) ?
C4 C5 C6 . . 121.5(3) ?
N2 C6 C5 . . 119.0(3) ?
N2 C6 H6 . . 120.5 ?
C5 C6 H6 . . 120.5 ?
C8 C7 C9 . 5_565 120.3(2) ?
C8 C7 N2 . . 121.6(2) ?
C9 C7 N2 5_565 . 118.0(3) ?
C9 C8 C7 . . 119.8(3) ?
C9 C8 H8 . . 120.1 ?
C7 C8 H8 . . 120.1 ?
C8 C9 C7 . 5_565 119.8(3) ?
C8 C9 H9 . . 120.1 ?
C7 C9 H9 5_565 . 120.1 ?
C10 O10A H10 . . 104.6 ?
C10 O10B H10 . . 116.5 ?
O10B C10 H10A . . 78.4 ?
O10A C10 H10A . . 97.2 ?
O10B C10 H10B . . 84.9 ?
O10A C10 H10B . . 98.6 ?
H10A C10 H10B . . 116.3 ?
O10B C10 H10C . . 131.4 ?
O10A C10 H10C . . 100.6 ?
H10A C10 H10C . . 117.0 ?
H10B C10 H10C . . 119.8 ?
O10B C10 H10D . . 113.2 ?
O10A C10 H10D . . 132.1 ?
O10B C10 H10E . . 113.8 ?
O10A C10 H10E . . 122.5 ?
H10D C10 H10E . . 98.7 ?
O10B C10 H10F . . 122.6 ?
O10A C10 H10F . . 91.8 ?
H10D C10 H10F . . 102.7 ?
H10E C10 H10F . . 102.7 ?

loop_
_geom_bond_atom_site_label_1
_geom_bond_atom_site_label_2
_geom_bond_site_symmetry_2
_geom_bond_distance
_geom_bond_publ_flag
Fe1 N1 . 2.177(2) y
Fe1 N2 . 2.257(2) y
Fe1 Cl1 . 2.4040(8) y
N1 C1 . 1.335(3) ?
N1 C5 . 1.355(4) ?
N2 C6 . 1.278(4) ?
N2 C7 . 1.433(3) ?
C1 C2 . 1.390(4) ?
C1 H1 . 0.9500 ?
C2 C3 . 1.375(5) ?
C2 H2 . 0.9500 ?
C3 C4 . 1.390(4) ?
C3 H3 . 0.9500 ?
C4 C5 . 1.376(4) ?
C4 H4 . 0.9500 ?
C5 C6 . 1.472(4) ?
C6 H6 . 0.9500 ?
C7 C8 . 1.390(4) ?
C7 C9 5_565 1.393(4) ?
C8 C9 . 1.384(4) ?
C8 H8 . 0.9500 ?
C9 C7 5_565 1.393(4) ?
C9 H9 . 0.9500 ?
O10A C10 . 1.370(7) ?
O10A H10 . 0.9306 ?
O10B C10 . 1.353(13) ?
O10B H10 . 0.7827 ?
C10 H10A . 0.9800 ?
C10 H10B . 0.9801 ?
C10 H10C . 0.9801 ?
C10 H10D . 0.9800 ?
C10 H10E . 0.9800 ?
C10 H10F . 0.9800 ?

loop_
_geom_hbond_atom_site_label_D
_geom_hbond_atom_site_label_H
_geom_hbond_atom_site_label_A
_geom_hbond_site_symmetry_A
_geom_hbond_distance_DH
_geom_hbond_distance_HA
_geom_hbond_distance_DA
_geom_hbond_angle_DHA
_geom_hbond_publ_flag
O10A H10 Cl1 1_555 0.93 2.41 3.073(6) 128 y
O10B H10 Cl1 1_555 0.78 2.41 3.167(15) 163 y
C1 H1 Cl1 2_555 0.95 2.83 3.443(3) 123 y
C6 H6 O10B 1_565 0.95 2.46 3.091(16) 125 y

loop_
_geom_torsion_atom_site_label_1
_geom_torsion_atom_site_label_2
_geom_torsion_atom_site_label_3
_geom_torsion_atom_site_label_4
_geom_torsion_site_symmetry_1
_geom_torsion_site_symmetry_4
_geom_torsion
N1 Fe1 N1 C1 2 . 140.7(2)
N2 Fe1 N1 C1 2 . 100.9(2)
N2 Fe1 N1 C1 . . -177.6(2)
Cl1 Fe1 N1 C1 2 . 9.2(2)
Cl1 Fe1 N1 C1 1 . -88.6(2)
Cl1 Fe1 N1 C1 . . -88.6(2)
N1 Fe1 N1 C5 2 . -36.28(18)
N2 Fe1 N1 C5 2 . -76.1(2)
N2 Fe1 N1 C5 . . 5.42(19)
Cl1 Fe1 N1 C5 2 . -167.80(19)
Cl1 Fe1 N1 C5 1 . 94.38(19)
Cl1 Fe1 N1 C5 . . 94.38(19)
N1 Fe1 N2 C6 2 . 157.6(2)
N1 Fe1 N2 C6 . . -7.0(2)
N2 Fe1 N2 C6 2 . 83.2(2)
Cl1 Fe1 N2 C6 2 . 25.7(4)
Cl1 Fe1 N2 C6 1 . -107.4(2)
Cl1 Fe1 N2 C6 . . -107.4(2)
N1 Fe1 N2 C7 2 . -13.3(2)
N1 Fe1 N2 C7 . . -177.8(2)
N2 Fe1 N2 C7 2 . -87.6(2)
Cl1 Fe1 N2 C7 2 . -145.2(2)
Cl1 Fe1 N2 C7 1 . 81.8(2)
Cl1 Fe1 N2 C7 . . 81.8(2)
C5 N1 C1 C2 . . -0.7(4)
Fe1 N1 C1 C2 . . -177.7(2)
N1 C1 C2 C3 . . 0.6(5)
C1 C2 C3 C4 . . -0.1(5)
C2 C3 C4 C5 . . -0.3(5)
C1 N1 C5 C4 . . 0.3(4)
Fe1 N1 C5 C4 . . 177.6(2)
C1 N1 C5 C6 . . 179.2(2)
Fe1 N1 C5 C6 . . -3.6(3)
C3 C4 C5 N1 . . 0.2(5)
C3 C4 C5 C6 . . -178.6(3)
C7 N2 C6 C5 . . 179.1(2)
Fe1 N2 C6 C5 . . 7.6(3)
N1 C5 C6 N2 . . -2.9(4)
C4 C5 C6 N2 . . 175.9(3)
C6 N2 C7 C8 . . -46.3(4)
Fe1 N2 C7 C8 . . 124.2(2)
C6 N2 C7 C9 . 5_565 136.0(3)
Fe1 N2 C7 C9 . 5_565 -53.6(3)
C9 C7 C8 C9 5_565 . -1.0(5)
N2 C7 C8 C9 . . -178.7(3)
C7 C8 C9 C7 . 5_565 1.0(5)
